data_7231560
loop_
_publ_author_name
'Ohno, Takuro'
'Nakabayashi, Koji'
'Imoto, Kenta'
'Komine, Masaya'
'Chorazy, Szymon'
'Ohkoshi, Shin-ichi'

_publ_section_title
;
 Chiral cyanido-bridged Mn--Nb magnets including halogen-bonds
;
_journal_name_full CrystEngComm
_journal_paper_doi 10.1039/C8CE01353E
_journal_year 2018
_chemical_formula_sum 'C48 H32 I8 Mn2 N16 Nb'
_chemical_formula_weight 2050.88
_space_group_crystal_system tetragonal
_space_group_IT_number 80
_space_group_name_Hall 'I 4bw'
_space_group_name_H-M_alt 'I 41'
_symmetry_space_group_name_Hall 'I 4bw'
_symmetry_space_group_name_H-M 'I 41'
_atom_sites_solution_hydrogens geom
_audit_creation_method SHELXL-2014/7
_audit_update_record
;
2018-07-07 deposited with the CCDC.
2018-09-24 downloaded from the CCDC.
;
_cell_angle_alpha 90
_cell_angle_beta 90
_cell_angle_gamma 90
_cell_formula_units_Z 4
_cell_length_a 20.7954(7)
_cell_length_b 20.7954(7)
_cell_length_c 14.1103(5)
_cell_measurement_reflns_used 49497
_cell_measurement_temperature 90(2)
_cell_measurement_theta_max 27.48
_cell_measurement_theta_min 3.10
_cell_volume 6102.0(4)
_computing_structure_refinement 'SHELXL-2014/7 (Sheldrick, 2014)'
_diffrn_ambient_temperature 90(2)
_diffrn_detector_area_resol_mean 10.000
_diffrn_measured_fraction_theta_full 0.998
_diffrn_measured_fraction_theta_max 0.998
_diffrn_measurement_device_type 'Rigaku R-AXIS RAPID'
_diffrn_measurement_method \w
_diffrn_radiation_type MoK\a
_diffrn_radiation_wavelength 0.71073
_diffrn_reflns_av_R_equivalents 0.0318
_diffrn_reflns_av_unetI/netI 0.0219
_diffrn_reflns_Laue_measured_fraction_full 0.998
_diffrn_reflns_Laue_measured_fraction_max 0.998
_diffrn_reflns_limit_h_max 26
_diffrn_reflns_limit_h_min -26
_diffrn_reflns_limit_k_max 24
_diffrn_reflns_limit_k_min -26
_diffrn_reflns_limit_l_max 18
_diffrn_reflns_limit_l_min -18
_diffrn_reflns_number 48185
_diffrn_reflns_point_group_measured_fraction_full 0.998
_diffrn_reflns_point_group_measured_fraction_max 0.999
_diffrn_reflns_theta_full 25.242
_diffrn_reflns_theta_max 27.472
_diffrn_reflns_theta_min 3.098
_exptl_absorpt_coefficient_mu 4.687
_exptl_absorpt_correction_T_max 0.140
_exptl_absorpt_correction_T_min 0.134
_exptl_absorpt_correction_type numerical
_exptl_absorpt_process_details 'NUMABS (Rigaku, 1999)'
_exptl_crystal_colour yellow
_exptl_crystal_density_diffrn 2.232
_exptl_crystal_description block
_exptl_crystal_F_000 3788
_exptl_crystal_preparation 'Magnetic properties'
_exptl_crystal_size_max 0.230
_exptl_crystal_size_mid 0.210
_exptl_crystal_size_min 0.210
_refine_diff_density_max 1.571
_refine_diff_density_min -0.834
_refine_diff_density_rms 0.112
_refine_ls_abs_structure_details
;
 Twinning involves inversion, so Flack parameter cannot be determined
;
_refine_ls_extinction_method none
_refine_ls_goodness_of_fit_ref 1.062
_refine_ls_hydrogen_treatment constr
_refine_ls_matrix_type full
_refine_ls_number_parameters 342
_refine_ls_number_reflns 6988
_refine_ls_number_restraints 7
_refine_ls_restrained_S_all 1.062
_refine_ls_R_factor_all 0.0218
_refine_ls_R_factor_gt 0.0217
_refine_ls_shift/su_max 0.000
_refine_ls_shift/su_mean 0.000
_refine_ls_structure_factor_coef Fsqd
_refine_ls_weighting_details 'w=1/[\s^2^(Fo^2^)+(0.0287P)^2^+25.7657P] where P=(Fo^2^+2Fc^2^)/3'
_refine_ls_weighting_scheme calc
_refine_ls_wR_factor_gt 0.0526
_refine_ls_wR_factor_ref 0.0526
_reflns_Friedel_coverage 0.923
_reflns_Friedel_fraction_full 0.999
_reflns_Friedel_fraction_max 0.999
_reflns_number_gt 6985
_reflns_number_total 6988
_reflns_threshold_expression 'I > 2\s(I)'
_cod_data_source_file c8ce01353e2.cif
_cod_data_source_block 1_plus_LT
_cod_original_cell_volume 6102.0(5)
_cod_database_code 7231560
_shelx_shelxl_version_number 2014/7
_shelx_space_group_comment
;
The symmetry employed for this shelxl refinement is uniquely defined
by the following loop, which should always be used as a source of
symmetry information in preference to the above space-group names.
They are only intended as comments.
;
_shelx_estimated_absorpt_t_min 0.412
_shelx_estimated_absorpt_t_max 0.439

loop_
_space_group_symop_operation_xyz
'x, y, z'
'-x+1/2, -y+1/2, z+1/2'
'-y, x+1/2, z+1/4'
'y+1/2, -x, z+3/4'
'x+1/2, y+1/2, z+1/2'
'-x+1, -y+1, z+1'
'-y+1/2, x+1, z+3/4'
'y+1, -x+1/2, z+5/4'

loop_
_atom_site_label
_atom_site_type_symbol
_atom_site_fract_x
_atom_site_fract_y
_atom_site_fract_z
_atom_site_U_iso_or_equiv
_atom_site_adp_type
_atom_site_occupancy
_atom_site_site_symmetry_order
_atom_site_calc_flag
_atom_site_refinement_flags_posn
_atom_site_refinement_flags_adp
_atom_site_refinement_flags_occupancy
Nb1 Nb 0.5000 0.0000 0.37367(7) 0.00375(15) Uani 1 2 d S T P
C1 C 0.6006(3) 0.0149(4) 0.4231(5) 0.0073(14) Uani 1 1 d . . .
C2 C 0.4790(4) -0.1003(4) 0.3252(6) 0.0098(15) Uani 1 1 d . . .
C3 C 0.5147(4) -0.0674(4) 0.4999(6) 0.0150(18) Uani 1 1 d . . .
C4 C 0.5648(4) -0.0163(4) 0.2466(6) 0.0108(16) Uani 1 1 d . U .
N1 N 0.6532(3) 0.0218(3) 0.4470(5) 0.0111(14) Uani 1 1 d . . .
N2 N 0.4681(3) -0.1519(3) 0.3000(5) 0.0119(14) Uani 1 1 d . . .
N3 N 0.5254(4) -0.0987(4) 0.5617(6) 0.0200(17) Uani 1 1 d . . .
N4 N 0.5978(4) -0.0247(4) 0.1818(5) 0.0167(15) Uani 1 1 d . U .
Mn1 Mn 0.75083(6) 0.02460(5) 0.49758(11) 0.00761(19) Uani 1 1 d . . .
N11 N 0.7901(3) 0.0185(3) 0.3456(5) 0.0123(14) Uani 1 1 d . . .
C12 C 0.7494(4) 0.0003(4) 0.2756(6) 0.0143(16) Uani 1 1 d . . .
H12 H 0.7047 -0.0017 0.2898 0.017 Uiso 1 1 calc R U .
C13 C 0.7687(4) -0.0156(4) 0.1857(6) 0.0125(16) Uani 1 1 d . . .
H13 H 0.7383 -0.0297 0.1398 0.015 Uiso 1 1 calc R U .
C14 C 0.8332(4) -0.0107(4) 0.1630(6) 0.0141(16) Uani 1 1 d . . .
C15 C 0.8761(4) 0.0087(5) 0.2328(7) 0.0191(18) Uani 1 1 d . . .
H15 H 0.9207 0.0124 0.2193 0.023 Uiso 1 1 calc R U .
C16 C 0.8528(4) 0.0225(4) 0.3219(7) 0.0173(18) Uani 1 1 d . . .
H16 H 0.8825 0.0356 0.3693 0.021 Uiso 1 1 calc R U .
I17 I 0.86553(3) -0.03025(3) 0.02542(3) 0.01279(10) Uani 1 1 d . . .
N21 N 0.7127(4) 0.0165(3) 0.6507(5) 0.0118(13) Uani 1 1 d . . .
C22 C 0.7533(4) -0.0052(4) 0.7170(6) 0.0155(17) Uani 1 1 d . . .
H22 H 0.7966 -0.0143 0.7002 0.019 Uiso 1 1 calc R U .
C23 C 0.7330(5) -0.0147(5) 0.8119(7) 0.0185(18) Uani 1 1 d . . .
H23 H 0.7623 -0.0302 0.8582 0.022 Uiso 1 1 calc R U .
C24 C 0.6705(4) -0.0011(4) 0.8357(6) 0.0118(15) Uani 1 1 d . . .
C25 C 0.6285(4) 0.0197(4) 0.7663(7) 0.0144(17) Uani 1 1 d . . .
H25 H 0.5846 0.0281 0.7808 0.017 Uiso 1 1 calc R U .
C26 C 0.6518(4) 0.0283(4) 0.6743(6) 0.0134(17) Uani 1 1 d . . .
H26 H 0.6231 0.0431 0.6267 0.016 Uiso 1 1 calc R U .
I27 I 0.63884(2) -0.01369(3) 0.97535(3) 0.01337(10) Uani 1 1 d . . .
N31 N 0.7423(3) 0.1353(3) 0.4963(6) 0.0119(13) Uani 1 1 d . . .
C32 C 0.6871(4) 0.1647(4) 0.4948(6) 0.0162(17) Uani 1 1 d . . .
H32 H 0.6492 0.1393 0.4917 0.019 Uiso 1 1 calc R U .
C33 C 0.6799(6) 0.2324(4) 0.4975(6) 0.026(2) Uani 1 1 d . . .
H33 H 0.6387 0.2520 0.4971 0.031 Uiso 1 1 calc R U .
C34 C 0.7356(6) 0.2689(4) 0.5007(7) 0.026(2) Uani 1 1 d . . .
C35 C 0.7952(5) 0.2390(5) 0.5022(7) 0.023(2) Uani 1 1 d . . .
H35 H 0.8337 0.2635 0.5046 0.028 Uiso 1 1 calc R U .
C36 C 0.7973(4) 0.1726(4) 0.5001(6) 0.0148(17) Uani 1 1 d . . .
H36 H 0.8380 0.1519 0.5013 0.018 Uiso 1 1 calc R U .
I37 I 0.72641(4) 0.36927(3) 0.50677(5) 0.03768(19) Uani 1 1 d . . .
N41 N 0.7577(3) -0.0864(3) 0.4957(6) 0.0132(13) Uani 1 1 d . . .
C42 C 0.7053(5) -0.1246(5) 0.5013(7) 0.022(2) Uani 1 1 d . . .
H42 H 0.6641 -0.1060 0.5109 0.027 Uiso 1 1 calc R U .
C43 C 0.7113(5) -0.1913(5) 0.4928(7) 0.026(2) Uani 1 1 d . . .
H43 H 0.6738 -0.2174 0.4922 0.031 Uiso 1 1 calc R U .
C44 C 0.7715(4) -0.2199(4) 0.4854(7) 0.0212(18) Uani 1 1 d . . .
C45 C 0.8241(4) -0.1796(4) 0.4834(7) 0.0229(19) Uani 1 1 d . . .
H45 H 0.8664 -0.1967 0.4794 0.028 Uiso 1 1 calc R U .
C46 C 0.8144(5) -0.1138(4) 0.4873(8) 0.023(2) Uani 1 1 d . . .
H46 H 0.8510 -0.0866 0.4837 0.028 Uiso 1 1 calc R U .
I47 I 0.78441(4) -0.31862(3) 0.47466(5) 0.02771(15) Uani 1 1 d . . .

loop_
_atom_site_aniso_label
_atom_site_aniso_U_11
_atom_site_aniso_U_22
_atom_site_aniso_U_33
_atom_site_aniso_U_23
_atom_site_aniso_U_13
_atom_site_aniso_U_12
Nb1 0.0030(4) 0.0036(4) 0.0047(3) 0.000 0.000 -0.0009(3)
C1 0.004(3) 0.012(4) 0.006(3) 0.005(3) 0.001(3) 0.004(3)
C2 0.007(3) 0.018(4) 0.005(3) 0.003(3) -0.003(3) -0.004(3)
C3 0.008(4) 0.020(4) 0.017(5) -0.007(3) -0.003(3) -0.007(3)
C4 0.004(3) 0.020(4) 0.009(4) -0.002(3) -0.001(3) -0.005(3)
N1 0.007(3) 0.020(4) 0.006(3) 0.004(2) 0.004(2) 0.000(2)
N2 0.007(3) 0.012(3) 0.017(4) 0.001(3) -0.004(3) 0.001(2)
N3 0.030(4) 0.015(4) 0.015(4) 0.006(3) -0.005(3) -0.005(3)
N4 0.017(3) 0.022(4) 0.011(3) -0.002(3) 0.003(3) -0.001(3)
Mn1 0.0041(4) 0.0107(5) 0.0080(4) -0.0005(4) -0.0009(3) 0.0008(4)
N11 0.010(3) 0.019(4) 0.009(3) 0.000(3) 0.000(3) -0.006(3)
C12 0.004(3) 0.021(4) 0.018(4) -0.002(3) -0.003(3) 0.004(3)
C13 0.008(4) 0.013(4) 0.016(4) 0.006(3) -0.003(3) -0.007(3)
C14 0.020(4) 0.009(4) 0.013(4) 0.001(3) 0.005(3) 0.006(3)
C15 0.017(4) 0.029(5) 0.011(4) 0.001(4) 0.005(4) -0.006(3)
C16 0.007(4) 0.030(5) 0.015(4) -0.006(3) -0.006(3) -0.001(3)
I17 0.0132(2) 0.0149(2) 0.0103(2) -0.00204(19) 0.00282(19) -0.0007(2)
N21 0.012(3) 0.007(3) 0.016(4) 0.001(3) 0.000(3) -0.004(3)
C22 0.017(4) 0.020(4) 0.009(4) -0.003(3) 0.004(3) -0.002(3)
C23 0.019(4) 0.024(5) 0.013(4) 0.007(3) -0.001(3) -0.006(4)
C24 0.014(4) 0.015(4) 0.006(3) -0.002(3) -0.003(3) 0.001(3)
C25 0.003(3) 0.027(5) 0.013(4) 0.001(3) -0.003(3) 0.002(3)
C26 0.011(4) 0.016(4) 0.012(4) -0.003(3) 0.007(3) -0.004(3)
I27 0.0120(2) 0.0183(2) 0.0098(2) 0.0020(2) 0.0031(2) 0.00189(19)
N31 0.002(3) 0.016(3) 0.018(3) -0.006(3) 0.000(2) 0.003(3)
C32 0.016(4) 0.012(4) 0.021(4) 0.000(3) -0.005(3) 0.001(3)
C33 0.048(6) 0.014(4) 0.015(4) 0.003(3) -0.007(4) 0.009(4)
C34 0.050(7) 0.013(4) 0.014(4) -0.002(4) -0.005(4) 0.004(4)
C35 0.031(5) 0.022(5) 0.017(4) 0.005(4) -0.003(4) -0.015(4)
C36 0.019(4) 0.017(4) 0.008(4) 0.002(3) 0.001(3) 0.000(3)
I37 0.0779(6) 0.0083(3) 0.0268(3) -0.0009(2) -0.0016(4) -0.0001(3)
N41 0.009(3) 0.011(3) 0.019(3) 0.000(3) 0.004(3) 0.000(3)
C42 0.020(4) 0.020(4) 0.027(5) 0.009(4) 0.000(4) 0.005(3)
C43 0.024(5) 0.023(5) 0.030(6) 0.006(4) 0.001(4) -0.011(4)
C44 0.025(4) 0.015(4) 0.023(5) -0.005(4) -0.006(4) 0.011(3)
C45 0.026(5) 0.016(4) 0.027(5) -0.008(4) -0.005(4) 0.018(3)
C46 0.024(4) 0.014(4) 0.032(5) -0.004(4) -0.006(4) 0.000(3)
I47 0.0465(4) 0.0117(3) 0.0249(3) -0.0011(2) -0.0014(3) 0.0012(3)

loop_
_atom_type_symbol
_atom_type_description
_atom_type_scat_dispersion_real
_atom_type_scat_dispersion_imag
_atom_type_scat_source
C C 0.0033 0.0016 'International Tables Vol C Tables 4.2.6.8 and 6.1.1.4'
H H 0.0000 0.0000 'International Tables Vol C Tables 4.2.6.8 and 6.1.1.4'
I I -0.4742 1.8119 'International Tables Vol C Tables 4.2.6.8 and 6.1.1.4'
Mn Mn 0.3368 0.7283 'International Tables Vol C Tables 4.2.6.8 and 6.1.1.4'
N N 0.0061 0.0033 'International Tables Vol C Tables 4.2.6.8 and 6.1.1.4'
Nb Nb -2.0727 0.6215 'International Tables Vol C Tables 4.2.6.8 and 6.1.1.4'

loop_
_geom_angle_atom_site_label_1
_geom_angle_atom_site_label_2
_geom_angle_atom_site_label_3
_geom_angle
_geom_angle_site_symmetry_1
_geom_angle_site_symmetry_3
C1 Nb1 C1 143.5(4) 6_544 .
C1 Nb1 C2 77.4(3) 6_544 .
C1 Nb1 C2 114.2(3) . .
C1 Nb1 C2 114.2(3) 6_544 6_544
C1 Nb1 C2 77.4(3) . 6_544
C2 Nb1 C2 144.4(4) . 6_544
C1 Nb1 C4 73.2(3) 6_544 6_544
C1 Nb1 C4 141.7(3) . 6_544
C2 Nb1 C4 77.4(3) . 6_544
C2 Nb1 C4 74.7(3) 6_544 6_544
C1 Nb1 C4 141.7(3) 6_544 .
C1 Nb1 C4 73.2(3) . .
C2 Nb1 C4 74.7(3) . .
C2 Nb1 C4 77.4(3) 6_544 .
C4 Nb1 C4 75.6(4) 6_544 .
C1 Nb1 C3 78.2(3) 6_544 .
C1 Nb1 C3 73.5(3) . .
C2 Nb1 C3 72.1(3) . .
C2 Nb1 C3 141.6(3) 6_544 .
C4 Nb1 C3 141.8(2) 6_544 .
C4 Nb1 C3 116.4(3) . .
C1 Nb1 C3 73.5(3) 6_544 6_544
C1 Nb1 C3 78.2(3) . 6_544
C2 Nb1 C3 141.6(3) . 6_544
C2 Nb1 C3 72.1(3) 6_544 6_544
C4 Nb1 C3 116.4(3) 6_544 6_544
C4 Nb1 C3 141.8(2) . 6_544
C3 Nb1 C3 77.7(4) . 6_544
N1 C1 Nb1 178.4(7) . .
N2 C2 Nb1 179.8(8) . .
N3 C3 Nb1 175.8(7) . .
N4 C4 Nb1 179.8(8) . .
C1 N1 Mn1 174.1(7) . .
C2 N2 Mn1 164.5(6) . 7_534
N1 Mn1 N2 177.4(3) . 8_554
N1 Mn1 N11 91.4(3) . .
N2 Mn1 N11 89.5(3) 8_554 .
N1 Mn1 N21 89.1(3) . .
N2 Mn1 N21 90.4(3) 8_554 .
N11 Mn1 N21 172.6(2) . .
N1 Mn1 N31 87.3(3) . .
N2 Mn1 N31 90.2(2) 8_554 .
N11 Mn1 N31 94.3(3) . .
N21 Mn1 N31 93.1(3) . .
N1 Mn1 N41 91.6(3) . .
N2 Mn1 N41 90.9(3) 8_554 .
N11 Mn1 N41 85.0(3) . .
N21 Mn1 N41 87.6(3) . .
N31 Mn1 N41 178.6(3) . .
C16 N11 C12 116.2(7) . .
C16 N11 Mn1 124.8(6) . .
C12 N11 Mn1 118.2(5) . .
N11 C12 C13 124.0(7) . .
C12 C13 C14 118.7(8) . .
C13 C14 C15 118.8(8) . .
C13 C14 I17 120.8(7) . .
C15 C14 I17 120.4(6) . .
C16 C15 C14 118.8(8) . .
N11 C16 C15 123.6(8) . .
C26 N21 C22 119.1(8) . .
C26 N21 Mn1 123.2(6) . .
C22 N21 Mn1 117.6(6) . .
N21 C22 C23 121.3(8) . .
C24 C23 C22 119.0(9) . .
C23 C24 C25 119.3(8) . .
C23 C24 I27 120.2(6) . .
C25 C24 I27 120.5(6) . .
C24 C25 C26 118.6(8) . .
N21 C26 C25 122.6(8) . .
C32 N31 C36 117.7(7) . .
C32 N31 Mn1 122.5(6) . .
C36 N31 Mn1 119.8(5) . .
N31 C32 C33 124.1(9) . .
C34 C33 C32 117.2(9) . .
C33 C34 C35 120.1(8) . .
C33 C34 I37 118.0(7) . .
C35 C34 I37 121.9(8) . .
C36 C35 C34 118.4(9) . .
C35 C36 N31 122.5(8) . .
C46 N41 C42 118.3(7) . .
C46 N41 Mn1 119.3(6) . .
C42 N41 Mn1 122.4(6) . .
N41 C42 C43 120.4(9) . .
C44 C43 C42 120.8(9) . .
C45 C44 C43 117.1(8) . .
C45 C44 I47 119.8(6) . .
C43 C44 I47 123.1(7) . .
C44 C45 C46 118.9(8) . .
N41 C46 C45 124.3(8) . .

loop_
_geom_bond_atom_site_label_1
_geom_bond_atom_site_label_2
_geom_bond_distance
_geom_bond_site_symmetry_2
Nb1 C1 2.227(7) 6_544
Nb1 C1 2.227(7) .
Nb1 C2 2.238(8) .
Nb1 C2 2.238(8) 6_544
Nb1 C4 2.269(8) 6_544
Nb1 C4 2.269(8) .
Nb1 C3 2.287(9) .
Nb1 C3 2.287(9) 6_544
C1 N1 1.154(10) .
C2 N2 1.152(11) .
C3 N3 1.111(12) .
C4 N4 1.157(11) .
N1 Mn1 2.153(7) .
N2 Mn1 2.160(7) 7_534
Mn1 N2 2.160(7) 8_554
Mn1 N11 2.298(7) .
Mn1 N21 2.307(7) .
Mn1 N31 2.308(7) .
Mn1 N41 2.313(6) .
N11 C16 1.348(11) .
N11 C12 1.355(11) .
C12 C13 1.372(13) .
C13 C14 1.382(12) .
C14 C15 1.388(13) .
C14 I17 2.095(8) .
C15 C16 1.379(14) .
N21 C26 1.333(11) .
N21 C22 1.339(12) .
C22 C23 1.417(13) .
C23 C24 1.373(13) .
C24 C25 1.382(11) .
C24 I27 2.094(8) .
C25 C26 1.397(12) .
N31 C32 1.303(10) .
N31 C36 1.383(11) .
C32 C33 1.416(12) .
C33 C34 1.386(16) .
C34 C35 1.388(15) .
C34 I37 2.097(9) .
C35 C36 1.380(13) .
N41 C46 1.314(11) .
N41 C42 1.352(12) .
C42 C43 1.397(14) .
C43 C44 1.391(13) .
C44 C45 1.379(14) .
C44 I47 2.076(9) .
C45 C46 1.386(12) .
